data_7006436
loop_
_publ_author_name
'Punji, Benudhar'
'Mague, Joel T.'
'Balakrishna, Maravanji S.'

_publ_section_title
;
 Bis(2-diphenylphosphinoxynaphthalen-1-yl)methane: transition metal
 chemistry, Suzuki cross-coupling reactions and homogeneous
 hydrogenation of olefins.
;
_journal_issue 10
_journal_name_full 'Dalton transactions (Cambridge, England : 2003)'
_journal_page_first 1322
_journal_page_last 1330
_journal_paper_doi 10.1039/b510589g
_journal_year 2006
_chemical_formula_moiety 'C50 H43 B Cl4 F4 O2 P2 Pd'
_chemical_formula_sum 'C50 H43 B Cl4 F4 O2 P2 Pd'
_chemical_formula_weight 1072.79
_chemical_name_systematic
;
\h^3^-allyl(bis(2-diphenylphosphinoxynaphthalen-1-yl)
methane)palladium(II) tetrafluoroborate bis(dichloro
methane) solvate
;
_space_group_IT_number 14
_symmetry_cell_setting monoclinic
_symmetry_space_group_name_Hall '-P 2yn'
_symmetry_space_group_name_H-M 'P 1 21/n 1'
_atom_sites_solution_hydrogens geom
_atom_sites_solution_primary direct
_atom_sites_solution_secondary difmap
_audit_creation_method SHELXL-97
_cell_angle_alpha 90.00
_cell_angle_beta 108.071(1)
_cell_angle_gamma 90.00
_cell_formula_units_Z 4
_cell_length_a 19.924(2)
_cell_length_b 10.741(1)
_cell_length_c 22.488(2)
_cell_measurement_reflns_used 7483
_cell_measurement_temperature 100(2)
_cell_measurement_theta_max 28.24
_cell_measurement_theta_min 2.18
_cell_volume 4575.1(7)
_computing_cell_refinement 'Bruker SMART (Bruker-AXS, 2000)'
_computing_data_collection 'Bruker SMART (Bruker-AXS, 2000)'
_computing_data_reduction 'Bruker SAINT+ (Bruker-AXS, 2004)'
_computing_molecular_graphics 'Bruker SHELXTL (Bruker-AXS, 2000a)'
_computing_publication_material 'Bruker SHELXTL (Bruker-AXS, 2000a)'
_computing_structure_refinement 'SHELXL-97 (Sheldrick, 1997)'
_computing_structure_solution 'SHELXS-97 (Sheldrick, 1997)'
_diffrn_ambient_temperature 100(2)
_diffrn_measured_fraction_theta_full 0.960
_diffrn_measured_fraction_theta_max 0.960
_diffrn_measurement_device_type 'Bruker-AXS SMART APEX CCD area detector'
_diffrn_measurement_method 'phi and omega scans'
_diffrn_radiation_monochromator graphite
_diffrn_radiation_source 'fine-focus sealed tube'
_diffrn_radiation_type MoK\a
_diffrn_radiation_wavelength 0.71073
_diffrn_reflns_av_R_equivalents 0.0302
_diffrn_reflns_av_sigmaI/netI 0.0314
_diffrn_reflns_limit_h_max 26
_diffrn_reflns_limit_h_min -26
_diffrn_reflns_limit_k_max 14
_diffrn_reflns_limit_k_min -14
_diffrn_reflns_limit_l_max 29
_diffrn_reflns_limit_l_min -29
_diffrn_reflns_number 39221
_diffrn_reflns_theta_full 28.31
_diffrn_reflns_theta_max 28.31
_diffrn_reflns_theta_min 1.64
_exptl_absorpt_coefficient_mu 0.767
_exptl_absorpt_correction_T_max 0.9433
_exptl_absorpt_correction_T_min 0.7016
_exptl_absorpt_correction_type multi-scan
_exptl_absorpt_process_details 'SADABS (Sheldrick, 2002)'
_exptl_crystal_colour Colorless
_exptl_crystal_density_diffrn 1.558
_exptl_crystal_density_method 'not measured'
_exptl_crystal_description Plate
_exptl_crystal_F_000 2176
_exptl_crystal_size_max 0.21
_exptl_crystal_size_mid 0.15
_exptl_crystal_size_min 0.08
_refine_diff_density_max 4.200
_refine_diff_density_min -1.043
_refine_diff_density_rms 0.134
_refine_ls_extinction_method none
_refine_ls_goodness_of_fit_ref 1.081
_refine_ls_hydrogen_treatment constr
_refine_ls_matrix_type full
_refine_ls_number_parameters 581
_refine_ls_number_reflns 10938
_refine_ls_number_restraints 2
_refine_ls_restrained_S_all 1.081
_refine_ls_R_factor_all 0.0632
_refine_ls_R_factor_gt 0.0548
_refine_ls_shift/su_max 0.000
_refine_ls_shift/su_mean 0.000
_refine_ls_structure_factor_coef Fsqd
_refine_ls_weighting_details 'calc w=1/[\s^2^(Fo^2^)+(0.0703P)^2^+16.8239P] where P=(Fo^2^+2Fc^2^)/3'
_refine_ls_weighting_scheme calc
_refine_ls_wR_factor_gt 0.1436
_refine_ls_wR_factor_ref 0.1483
_reflns_number_gt 9427
_reflns_number_total 10938
_reflns_threshold_expression >2\s(I)
_cod_data_source_file b510589g.txt
_cod_data_source_block msb167b
_cod_depositor_comments
;
The following automatic conversions were performed:
'_symmetry_cell_setting' value 'Monoclinic' changed to 'monoclinic'
according to '/home/saulius/struct/CIF-dictionaries/cif_core.dic'
dictionary named 'cif_core.dic' version 2.4.1 from 2010-06-29.

Automatic conversion script
Id: cif_fix_enum 1527 2010-12-29 10:47:43Z saulius 
;
_cod_original_cell_volume 4574.9(7)
_cod_original_sg_symbol_H-M P2(1)/n
_cod_database_code 7006436

loop_
_symmetry_equiv_pos_as_xyz
'x, y, z'
'-x+1/2, y+1/2, -z+1/2'
'-x, -y, -z'
'x-1/2, -y-1/2, z-1/2'

loop_
_atom_site_label
_atom_site_type_symbol
_atom_site_fract_x
_atom_site_fract_y
_atom_site_fract_z
_atom_site_U_iso_or_equiv
_atom_site_adp_type
_atom_site_occupancy
_atom_site_symmetry_multiplicity
_atom_site_calc_flag
_atom_site_refinement_flags
_atom_site_disorder_assembly
_atom_site_disorder_group
Pd Pd 0.250608(13) 0.05823(2) 0.093291(12) 0.01457(9) Uani 1 1 d . . .
P1 P 0.31983(5) 0.23042(8) 0.12698(4) 0.01386(17) Uani 1 1 d . A .
P2 P 0.25398(5) 0.05091(8) -0.00744(4) 0.01522(18) Uani 1 1 d . A .
O1 O 0.36471(13) 0.2580(2) 0.07925(11) 0.0155(5) Uani 1 1 d . . .
O2 O 0.33362(13) 0.0267(2) -0.01017(11) 0.0174(5) Uani 1 1 d . . .
C1 C 0.26445(18) 0.3658(3) 0.12296(16) 0.0160(7) Uani 1 1 d . . .
C2 C 0.22090(19) 0.3705(4) 0.16130(17) 0.0204(7) Uani 1 1 d . A .
H2 H 0.2233 0.3064 0.1910 0.025 Uiso 1 1 calc R . .
C3 C 0.1743(2) 0.4689(4) 0.15584(19) 0.0246(8) Uani 1 1 d . . .
H3 H 0.1450 0.4722 0.1821 0.029 Uiso 1 1 calc R A .
C4 C 0.1701(2) 0.5629(4) 0.1121(2) 0.0286(9) Uani 1 1 d . A .
H4 H 0.1386 0.6308 0.1088 0.034 Uiso 1 1 calc R . .
C5 C 0.2124(2) 0.5564(4) 0.0732(2) 0.0276(9) Uani 1 1 d . . .
H5 H 0.2093 0.6197 0.0429 0.033 Uiso 1 1 calc R A .
C6 C 0.2590(2) 0.4586(3) 0.07827(19) 0.0211(7) Uani 1 1 d . A .
H6 H 0.2873 0.4545 0.0513 0.025 Uiso 1 1 calc R . .
C7 C 0.38126(18) 0.2273(3) 0.20541(16) 0.0154(6) Uani 1 1 d . . .
C8 C 0.3925(2) 0.3298(4) 0.24589(17) 0.0205(7) Uani 1 1 d . A .
H8 H 0.3674 0.4052 0.2325 0.025 Uiso 1 1 calc R . .
C9 C 0.4404(2) 0.3207(4) 0.30553(19) 0.0257(8) Uani 1 1 d . . .
H9 H 0.4482 0.3902 0.3330 0.031 Uiso 1 1 calc R A .
C10 C 0.4769(2) 0.2107(4) 0.32531(18) 0.0253(8) Uani 1 1 d . A .
H10 H 0.5091 0.2046 0.3664 0.030 Uiso 1 1 calc R . .
C11 C 0.4664(2) 0.1095(4) 0.28521(19) 0.0237(8) Uani 1 1 d . . .
H11 H 0.4922 0.0348 0.2985 0.028 Uiso 1 1 calc R A .
C12 C 0.41834(19) 0.1172(3) 0.22579(18) 0.0201(7) Uani 1 1 d . A .
H12 H 0.4106 0.0471 0.1987 0.024 Uiso 1 1 calc R . .
C13 C 0.42593(17) 0.3298(3) 0.08817(16) 0.0146(6) Uani 1 1 d . A .
C14 C 0.43616(19) 0.4407(3) 0.12308(17) 0.0178(7) Uani 1 1 d . . .
H14 H 0.4043 0.4641 0.1450 0.021 Uiso 1 1 calc R A .
C15 C 0.49290(19) 0.5143(3) 0.12485(18) 0.0193(7) Uani 1 1 d . A .
H15 H 0.5009 0.5886 0.1489 0.023 Uiso 1 1 calc R . .
C16 C 0.53969(19) 0.4813(3) 0.09143(17) 0.0178(7) Uani 1 1 d . . .
C17 C 0.5966(2) 0.5616(3) 0.09069(19) 0.0221(7) Uani 1 1 d . A .
H17 H 0.6037 0.6371 0.1138 0.026 Uiso 1 1 calc R . .
C18 C 0.6412(2) 0.5311(4) 0.05708(19) 0.0227(8) Uani 1 1 d . . .
H18 H 0.6785 0.5855 0.0563 0.027 Uiso 1 1 calc R A .
C19 C 0.63106(19) 0.4188(3) 0.02398(18) 0.0207(7) Uani 1 1 d . A .
H19 H 0.6625 0.3967 0.0014 0.025 Uiso 1 1 calc R . .
C20 C 0.57689(19) 0.3401(3) 0.02341(17) 0.0184(7) Uani 1 1 d . . .
H20 H 0.5709 0.2651 -0.0001 0.022 Uiso 1 1 calc R A .
C21 C 0.52945(18) 0.3687(3) 0.05735(16) 0.0149(6) Uani 1 1 d . A .
C22 C 0.47114(18) 0.2896(3) 0.05671(16) 0.0146(6) Uani 1 1 d . . .
C23 C 0.45612(18) 0.1700(3) 0.01891(16) 0.0158(6) Uani 1 1 d . A .
H23A H 0.4113 0.1800 -0.0155 0.019 Uiso 1 1 calc R . .
H23B H 0.4942 0.1568 -0.0002 0.019 Uiso 1 1 calc R . .
C24 C 0.45067(18) 0.0555(3) 0.05604(16) 0.0149(6) Uani 1 1 d . . .
C25 C 0.50936(18) 0.0081(3) 0.10580(17) 0.0175(7) Uani 1 1 d . A .
C26 C 0.57771(19) 0.0628(4) 0.12117(18) 0.0211(7) Uani 1 1 d . . .
H26 H 0.5849 0.1332 0.0983 0.025 Uiso 1 1 calc R A .
C27 C 0.6334(2) 0.0156(4) 0.16833(19) 0.0242(8) Uani 1 1 d . A .
H27 H 0.6787 0.0531 0.1775 0.029 Uiso 1 1 calc R . .
C28 C 0.6239(2) -0.0882(4) 0.20325(19) 0.0253(8) Uani 1 1 d . . .
H28 H 0.6627 -0.1200 0.2359 0.030 Uiso 1 1 calc R A .
C29 C 0.5588(2) -0.1436(4) 0.19034(18) 0.0238(8) Uani 1 1 d . A .
H29 H 0.5525 -0.2131 0.2143 0.029 Uiso 1 1 calc R . .
C30 C 0.50083(19) -0.0967(3) 0.14103(17) 0.0189(7) Uani 1 1 d . . .
C31 C 0.4336(2) -0.1570(3) 0.12563(17) 0.0195(7) Uani 1 1 d . A .
H31 H 0.4270 -0.2257 0.1498 0.023 Uiso 1 1 calc R . .
C32 C 0.3790(2) -0.1161(3) 0.07623(17) 0.0187(7) Uani 1 1 d . . .
H32 H 0.3348 -0.1580 0.0649 0.022 Uiso 1 1 calc R A .
C33 C 0.38860(18) -0.0106(3) 0.04199(16) 0.0163(7) Uani 1 1 d . A .
C34 C 0.20572(19) -0.0724(3) -0.05791(17) 0.0176(7) Uani 1 1 d . . .
C35 C 0.2396(2) -0.1724(4) -0.07494(18) 0.0225(7) Uani 1 1 d . A .
H35 H 0.2896 -0.1773 -0.0602 0.027 Uiso 1 1 calc R . .
C36 C 0.2008(2) -0.2660(4) -0.1135(2) 0.0291(9) Uani 1 1 d . . .
H36 H 0.2242 -0.3351 -0.1246 0.035 Uiso 1 1 calc R A .
C37 C 0.1279(2) -0.2574(4) -0.1355(2) 0.0305(9) Uani 1 1 d . A .
H37 H 0.1013 -0.3202 -0.1624 0.037 Uiso 1 1 calc R . .
C38 C 0.0936(2) -0.1586(4) -0.1186(2) 0.0286(9) Uani 1 1 d . . .
H38 H 0.0435 -0.1539 -0.1337 0.034 Uiso 1 1 calc R A .
C39 C 0.1320(2) -0.0658(4) -0.07968(19) 0.0237(8) Uani 1 1 d . A .
H39 H 0.1082 0.0020 -0.0679 0.028 Uiso 1 1 calc R . .
C40 C 0.22764(19) 0.1851(3) -0.05769(16) 0.0173(7) Uani 1 1 d . . .
C41 C 0.2478(2) 0.1936(4) -0.11198(19) 0.0242(8) Uani 1 1 d . A .
H41 H 0.2779 0.1324 -0.1205 0.029 Uiso 1 1 calc R . .
C42 C 0.2236(2) 0.2912(4) -0.15297(19) 0.0285(9) Uani 1 1 d . . .
H42 H 0.2377 0.2978 -0.1895 0.034 Uiso 1 1 calc R A .
C43 C 0.1785(2) 0.3804(4) -0.1407(2) 0.0303(9) Uani 1 1 d . A .
H43 H 0.1602 0.4454 -0.1700 0.036 Uiso 1 1 calc R . .
C44 C 0.1604(2) 0.3746(4) -0.0867(2) 0.0276(8) Uani 1 1 d . . .
H44 H 0.1315 0.4375 -0.0777 0.033 Uiso 1 1 calc R A .
C45 C 0.18464(19) 0.2759(4) -0.04482(18) 0.0214(7) Uani 1 1 d . A .
H45 H 0.1716 0.2712 -0.0077 0.026 Uiso 1 1 calc R . .
C46 C 0.1823(3) -0.1034(5) 0.0878(2) 0.0414(12) Uani 0.570(8) 1 d PD A 1
H46A H 0.2264 -0.1270 0.0833 0.050 Uiso 0.570(8) 1 calc PR A 1
H46B H 0.1395 -0.1296 0.0579 0.050 Uiso 0.570(8) 1 calc PR A 1
C47 C 0.1804(4) -0.0347(6) 0.1355(3) 0.0237(11) Uani 0.570(8) 1 d PD A 1
H47A H 0.1347 -0.0142 0.1373 0.028 Uiso 0.570(8) 1 calc PR A 1
C48 C 0.2365(2) 0.0118(4) 0.18328(19) 0.0268(8) Uani 0.570(8) 1 d PD A 1
H48A H 0.2836 -0.0053 0.1841 0.032 Uiso 0.570(8) 1 calc PR A 1
H48B H 0.2281 0.0609 0.2154 0.032 Uiso 0.570(8) 1 calc PR A 1
C46A C 0.1823(3) -0.1034(5) 0.0878(2) 0.0414(12) Uani 0.430(8) 1 d PD A 2
H46C H 0.1595 -0.0326 0.0650 0.050 Uiso 0.430(8) 1 calc PR A 2
H46D H 0.1767 -0.1827 0.0683 0.050 Uiso 0.430(8) 1 calc PR A 2
C47A C 0.2217(5) -0.0914(8) 0.1467(4) 0.0237(11) Uani 0.430(8) 1 d PD A 2
H47B H 0.2427 -0.1662 0.1665 0.028 Uiso 0.430(8) 1 calc PR A 2
C48A C 0.2365(2) 0.0118(4) 0.18328(19) 0.0268(8) Uani 0.430(8) 1 d PD A 2
H48C H 0.2173 0.0901 0.1667 0.032 Uiso 0.430(8) 1 calc PR A 2
H48D H 0.2662 0.0059 0.2254 0.032 Uiso 0.430(8) 1 calc PR A 2
B B 0.0897(3) 0.2037(5) 0.2325(2) 0.0270(9) Uani 1 1 d . . .
F1 F 0.05173(17) 0.1292(3) 0.26119(13) 0.0420(7) Uani 1 1 d . . .
F2 F 0.0543(2) 0.3158(3) 0.21793(17) 0.0581(9) Uani 1 1 d . . .
F3 F 0.15656(18) 0.2207(5) 0.26898(17) 0.0770(13) Uani 1 1 d . . .
F4 F 0.08861(15) 0.1475(3) 0.17602(12) 0.0381(6) Uani 1 1 d . . .
C49 C 0.5964(2) 0.4235(4) 0.2685(2) 0.0311(9) Uani 1 1 d . . .
H49A H 0.6084 0.3990 0.3131 0.037 Uiso 1 1 calc R . .
H49B H 0.5511 0.4694 0.2571 0.037 Uiso 1 1 calc R . .
Cl1 Cl 0.58665(6) 0.28845(10) 0.22169(5) 0.0331(2) Uani 1 1 d . . .
Cl2 Cl 0.66328(6) 0.52216(12) 0.25876(6) 0.0403(3) Uani 1 1 d . . .
C50 C 0.0386(3) 0.3036(4) 0.0495(2) 0.0356(10) Uani 1 1 d . . .
H50A H 0.0564 0.2836 0.0947 0.043 Uiso 1 1 calc R . .
H50B H 0.0746 0.3554 0.0391 0.043 Uiso 1 1 calc R . .
Cl3 Cl 0.02574(9) 0.16495(16) 0.00568(8) 0.0605(4) Uani 1 1 d . . .
Cl4 Cl -0.04055(9) 0.38719(17) 0.03347(11) 0.0825(7) Uani 1 1 d . . .

loop_
_atom_site_aniso_label
_atom_site_aniso_U_11
_atom_site_aniso_U_22
_atom_site_aniso_U_33
_atom_site_aniso_U_23
_atom_site_aniso_U_13
_atom_site_aniso_U_12
Pd 0.01578(14) 0.01183(13) 0.01827(14) -0.00081(9) 0.00847(10) -0.00204(9)
P1 0.0153(4) 0.0117(4) 0.0169(4) -0.0016(3) 0.0083(3) -0.0008(3)
P2 0.0166(4) 0.0114(4) 0.0188(4) -0.0015(3) 0.0071(3) -0.0026(3)
O1 0.0152(11) 0.0142(11) 0.0206(12) -0.0039(9) 0.0109(10) -0.0038(9)
O2 0.0168(12) 0.0192(12) 0.0174(12) -0.0024(10) 0.0069(10) -0.0012(10)
C1 0.0146(15) 0.0133(15) 0.0203(17) -0.0034(13) 0.0060(13) 0.0000(12)
C2 0.0200(17) 0.0220(18) 0.0219(18) -0.0001(14) 0.0103(14) 0.0018(14)
C3 0.0228(18) 0.0247(19) 0.031(2) -0.0047(16) 0.0149(16) 0.0032(15)
C4 0.026(2) 0.0203(19) 0.043(2) -0.0020(17) 0.0162(18) 0.0053(16)
C5 0.032(2) 0.0152(18) 0.038(2) 0.0057(16) 0.0152(18) 0.0032(16)
C6 0.0221(17) 0.0150(17) 0.032(2) 0.0017(14) 0.0165(15) 0.0020(14)
C7 0.0149(15) 0.0148(16) 0.0181(16) -0.0007(13) 0.0075(13) -0.0007(12)
C8 0.0235(18) 0.0184(17) 0.0218(18) -0.0027(14) 0.0102(14) 0.0028(14)
C9 0.028(2) 0.026(2) 0.0236(19) -0.0073(15) 0.0081(16) -0.0012(16)
C10 0.0230(18) 0.030(2) 0.0212(18) 0.0014(15) 0.0041(15) -0.0003(16)
C11 0.0209(18) 0.0175(18) 0.031(2) 0.0033(15) 0.0059(15) 0.0031(14)
C12 0.0209(17) 0.0140(16) 0.0275(19) -0.0020(14) 0.0104(15) -0.0018(14)
C13 0.0142(15) 0.0126(15) 0.0182(16) -0.0005(12) 0.0067(13) -0.0012(12)
C14 0.0188(16) 0.0144(16) 0.0227(17) -0.0015(13) 0.0103(14) 0.0013(13)
C15 0.0209(17) 0.0132(16) 0.0243(18) -0.0037(13) 0.0074(14) 0.0008(13)
C16 0.0187(16) 0.0129(16) 0.0219(17) 0.0004(13) 0.0064(14) 0.0009(13)
C17 0.0220(18) 0.0157(17) 0.0281(19) -0.0013(14) 0.0073(15) -0.0009(14)
C18 0.0170(17) 0.0198(18) 0.032(2) 0.0033(15) 0.0091(15) -0.0047(14)
C19 0.0196(17) 0.0169(17) 0.0298(19) 0.0050(14) 0.0136(15) 0.0023(13)
C20 0.0206(17) 0.0145(16) 0.0233(17) 0.0012(13) 0.0116(14) -0.0005(13)
C21 0.0156(15) 0.0108(15) 0.0198(16) 0.0012(12) 0.0074(13) 0.0006(12)
C22 0.0163(15) 0.0109(15) 0.0185(16) 0.0005(12) 0.0081(13) 0.0006(12)
C23 0.0188(16) 0.0131(15) 0.0182(16) -0.0026(13) 0.0096(13) -0.0011(13)
C24 0.0191(16) 0.0103(15) 0.0176(16) -0.0034(12) 0.0089(13) 0.0023(12)
C25 0.0183(16) 0.0145(16) 0.0222(17) -0.0046(13) 0.0100(14) 0.0014(13)
C26 0.0191(17) 0.0183(17) 0.0274(19) -0.0052(14) 0.0097(15) -0.0003(14)
C27 0.0203(18) 0.0216(18) 0.030(2) -0.0070(16) 0.0070(15) 0.0012(15)
C28 0.0239(18) 0.0228(19) 0.0249(19) -0.0044(15) 0.0014(15) 0.0099(15)
C29 0.030(2) 0.0174(18) 0.0241(19) -0.0020(14) 0.0092(16) 0.0053(15)
C30 0.0222(17) 0.0126(16) 0.0231(18) -0.0044(13) 0.0089(14) 0.0042(13)
C31 0.0265(18) 0.0108(15) 0.0240(18) -0.0024(13) 0.0119(15) 0.0013(13)
C32 0.0221(17) 0.0134(16) 0.0236(18) -0.0057(13) 0.0113(14) -0.0030(13)
C33 0.0187(16) 0.0141(16) 0.0172(16) -0.0025(13) 0.0074(13) 0.0027(13)
C34 0.0220(17) 0.0122(16) 0.0194(17) -0.0016(13) 0.0077(14) -0.0056(13)
C35 0.0267(19) 0.0156(17) 0.0242(18) -0.0025(14) 0.0067(15) -0.0020(14)
C36 0.040(2) 0.0174(19) 0.029(2) -0.0035(15) 0.0085(18) -0.0029(17)
C37 0.040(2) 0.022(2) 0.028(2) -0.0043(16) 0.0072(18) -0.0136(17)
C38 0.0248(19) 0.030(2) 0.029(2) -0.0023(17) 0.0047(16) -0.0121(17)
C39 0.0230(18) 0.0219(19) 0.0270(19) -0.0024(15) 0.0089(15) -0.0048(15)
C40 0.0208(17) 0.0125(16) 0.0192(16) -0.0019(13) 0.0068(13) -0.0032(13)
C41 0.034(2) 0.0145(17) 0.0263(19) -0.0011(14) 0.0117(16) -0.0011(15)
C42 0.039(2) 0.022(2) 0.0240(19) 0.0006(15) 0.0100(17) -0.0061(17)
C43 0.036(2) 0.0158(18) 0.031(2) 0.0032(16) -0.0021(18) -0.0043(16)
C44 0.0216(18) 0.0177(18) 0.041(2) 0.0000(16) 0.0053(17) 0.0026(15)
C45 0.0168(16) 0.0215(18) 0.0268(19) 0.0001(15) 0.0082(14) -0.0012(14)
C46 0.052(3) 0.036(3) 0.039(3) 0.000(2) 0.018(2) -0.032(2)
C47 0.029(3) 0.016(3) 0.034(3) 0.005(2) 0.020(2) -0.0029(18)
C48 0.031(2) 0.028(2) 0.025(2) 0.0035(16) 0.0141(16) -0.0040(17)
C46A 0.052(3) 0.036(3) 0.039(3) 0.000(2) 0.018(2) -0.032(2)
C47A 0.029(3) 0.016(3) 0.034(3) 0.005(2) 0.020(2) -0.0029(18)
C48A 0.031(2) 0.028(2) 0.025(2) 0.0035(16) 0.0141(16) -0.0040(17)
B 0.031(2) 0.025(2) 0.030(2) 0.0024(18) 0.0160(19) 0.0024(18)
F1 0.069(2) 0.0265(14) 0.0424(15) -0.0008(11) 0.0341(15) -0.0127(13)
F2 0.092(3) 0.0229(14) 0.076(2) 0.0125(14) 0.051(2) 0.0135(16)
F3 0.0372(18) 0.144(4) 0.048(2) -0.012(2) 0.0102(15) -0.010(2)
F4 0.0425(15) 0.0454(16) 0.0329(14) 0.0011(12) 0.0211(12) 0.0117(13)
C49 0.032(2) 0.032(2) 0.027(2) -0.0055(17) 0.0061(17) 0.0059(18)
Cl1 0.0401(6) 0.0268(5) 0.0278(5) -0.0024(4) 0.0039(4) 0.0025(4)
Cl2 0.0401(6) 0.0381(6) 0.0386(6) -0.0032(5) 0.0064(5) -0.0072(5)
C50 0.035(2) 0.033(2) 0.037(2) 0.0043(19) 0.0094(19) 0.0055(19)
Cl3 0.0669(9) 0.0600(9) 0.0678(9) -0.0248(7) 0.0402(8) -0.0252(7)
Cl4 0.0665(10) 0.0646(10) 0.1431(17) 0.0643(12) 0.0714(12) 0.0363(9)

loop_
_atom_type_symbol
_atom_type_description
_atom_type_scat_dispersion_real
_atom_type_scat_dispersion_imag
_atom_type_scat_source
C C 0.0033 0.0016 'International Tables Vol C Tables 4.2.6.8 and 6.1.1.4'
H H 0.0000 0.0000 'International Tables Vol C Tables 4.2.6.8 and 6.1.1.4'
B B 0.0013 0.0007 'International Tables Vol C Tables 4.2.6.8 and 6.1.1.4'
O O 0.0106 0.0060 'International Tables Vol C Tables 4.2.6.8 and 6.1.1.4'
F F 0.0171 0.0103 'International Tables Vol C Tables 4.2.6.8 and 6.1.1.4'
P P 0.1023 0.0942 'International Tables Vol C Tables 4.2.6.8 and 6.1.1.4'
Cl Cl 0.1484 0.1585 'International Tables Vol C Tables 4.2.6.8 and 6.1.1.4'
Pd Pd -0.9988 1.0072 'International Tables Vol C Tables 4.2.6.8 and 6.1.1.4'

loop_
_geom_angle_atom_site_label_1
_geom_angle_atom_site_label_2
_geom_angle_atom_site_label_3
_geom_angle
_geom_angle_site_symmetry_1
_geom_angle_site_symmetry_3
_geom_angle_publ_flag
C47 Pd C48 37.1(2) . . ?
C47 Pd C46 35.1(2) . . ?
C48 Pd C46 67.31(17) . . ?
C47 Pd C47A 26.3(3) . . ?
C48 Pd C47A 36.2(2) . . ?
C46 Pd C47A 35.1(3) . . ?
C47 Pd P2 129.79(18) . . ?
C48 Pd P2 163.86(12) . . ?
C46 Pd P2 97.25(13) . . ?
C47A Pd P2 127.7(2) . . ?
C47 Pd P1 129.24(18) . . ?
C48 Pd P1 96.60(11) . . ?
C46 Pd P1 163.78(13) . . ?
C47A Pd P1 130.2(2) . . ?
P2 Pd P1 98.95(3) . . ?
O1 P1 C7 107.65(14) . . ?
O1 P1 C1 105.82(15) . . ?
C7 P1 C1 106.34(16) . . ?
O1 P1 Pd 109.11(9) . . ?
C7 P1 Pd 117.59(12) . . ?
C1 P1 Pd 109.68(11) . . ?
O2 P2 C40 101.61(15) . . ?
O2 P2 C34 101.16(15) . . ?
C40 P2 C34 101.35(16) . . ?
O2 P2 Pd 111.79(10) . . ?
C40 P2 Pd 119.99(12) . . ?
C34 P2 Pd 118.15(12) . . ?
C13 O1 P1 129.7(2) . . ?
C33 O2 P2 122.4(2) . . ?
C6 C1 C2 119.5(3) . . ?
C6 C1 P1 121.3(3) . . ?
C2 C1 P1 118.8(3) . . ?
C3 C2 C1 119.9(4) . . ?
C3 C2 H2 120.0 . . ?
C1 C2 H2 120.0 . . ?
C2 C3 C4 120.4(4) . . ?
C2 C3 H3 119.8 . . ?
C4 C3 H3 119.8 . . ?
C5 C4 C3 119.4(4) . . ?
C5 C4 H4 120.3 . . ?
C3 C4 H4 120.3 . . ?
C6 C5 C4 120.5(4) . . ?
C6 C5 H5 119.7 . . ?
C4 C5 H5 119.7 . . ?
C5 C6 C1 120.2(3) . . ?
C5 C6 H6 119.9 . . ?
C1 C6 H6 119.9 . . ?
C12 C7 C8 119.4(3) . . ?
C12 C7 P1 117.8(3) . . ?
C8 C7 P1 122.8(3) . . ?
C9 C8 C7 119.7(4) . . ?
C9 C8 H8 120.1 . . ?
C7 C8 H8 120.1 . . ?
C10 C9 C8 120.3(4) . . ?
C10 C9 H9 119.8 . . ?
C8 C9 H9 119.8 . . ?
C11 C10 C9 120.1(4) . . ?
C11 C10 H10 119.9 . . ?
C9 C10 H10 119.9 . . ?
C12 C11 C10 120.0(4) . . ?
C12 C11 H11 120.0 . . ?
C10 C11 H11 120.0 . . ?
C11 C12 C7 120.4(3) . . ?
C11 C12 H12 119.8 . . ?
C7 C12 H12 119.8 . . ?
C22 C13 O1 115.6(3) . . ?
C22 C13 C14 123.3(3) . . ?
O1 C13 C14 120.9(3) . . ?
C15 C14 C13 118.7(3) . . ?
C15 C14 H14 120.6 . . ?
C13 C14 H14 120.6 . . ?
C14 C15 C16 121.0(3) . . ?
C14 C15 H15 119.5 . . ?
C16 C15 H15 119.5 . . ?
C15 C16 C21 119.7(3) . . ?
C15 C16 C17 120.8(3) . . ?
C21 C16 C17 119.5(3) . . ?
C18 C17 C16 120.9(3) . . ?
C18 C17 H17 119.5 . . ?
C16 C17 H17 119.5 . . ?
C17 C18 C19 119.1(3) . . ?
C17 C18 H18 120.4 . . ?
C19 C18 H18 120.4 . . ?
C20 C19 C18 121.4(3) . . ?
C20 C19 H19 119.3 . . ?
C18 C19 H19 119.3 . . ?
C19 C20 C21 121.0(3) . . ?
C19 C20 H20 119.5 . . ?
C21 C20 H20 119.5 . . ?
C16 C21 C20 117.9(3) . . ?
C16 C21 C22 119.5(3) . . ?
C20 C21 C22 122.5(3) . . ?
C13 C22 C21 117.7(3) . . ?
C13 C22 C23 120.5(3) . . ?
C21 C22 C23 121.7(3) . . ?
C24 C23 C22 114.5(3) . . ?
C24 C23 H23A 108.6 . . ?
C22 C23 H23A 108.6 . . ?
C24 C23 H23B 108.6 . . ?
C22 C23 H23B 108.6 . . ?
H23A C23 H23B 107.6 . . ?
C33 C24 C25 116.9(3) . . ?
C33 C24 C23 120.5(3) . . ?
C25 C24 C23 122.6(3) . . ?
C30 C25 C26 117.6(3) . . ?
C30 C25 C24 120.4(3) . . ?
C26 C25 C24 121.9(3) . . ?
C27 C26 C25 121.3(4) . . ?
C27 C26 H26 119.4 . . ?
C25 C26 H26 119.4 . . ?
C26 C27 C28 120.4(4) . . ?
C26 C27 H27 119.8 . . ?
C28 C27 H27 119.8 . . ?
C29 C28 C27 120.4(4) . . ?
C29 C28 H28 119.8 . . ?
C27 C28 H28 119.8 . . ?
C28 C29 C30 119.7(4) . . ?
C28 C29 H29 120.1 . . ?
C30 C29 H29 120.1 . . ?
C25 C30 C29 120.6(3) . . ?
C25 C30 C31 119.4(3) . . ?
C29 C30 C31 120.1(3) . . ?
C32 C31 C30 120.1(3) . . ?
C32 C31 H31 119.9 . . ?
C30 C31 H31 119.9 . . ?
C31 C32 C33 119.5(3) . . ?
C31 C32 H32 120.3 . . ?
C33 C32 H32 120.3 . . ?
C24 C33 O2 117.5(3) . . ?
C24 C33 C32 123.5(3) . . ?
O2 C33 C32 119.0(3) . . ?
C35 C34 C39 119.5(3) . . ?
C35 C34 P2 122.0(3) . . ?
C39 C34 P2 118.5(3) . . ?
C34 C35 C36 120.5(4) . . ?
C34 C35 H35 119.7 . . ?
C36 C35 H35 119.7 . . ?
C37 C36 C35 119.5(4) . . ?
C37 C36 H36 120.3 . . ?
C35 C36 H36 120.3 . . ?
C38 C37 C36 120.5(4) . . ?
C38 C37 H37 119.7 . . ?
C36 C37 H37 119.7 . . ?
C37 C38 C39 120.2(4) . . ?
C37 C38 H38 119.9 . . ?
C39 C38 H38 119.9 . . ?
C38 C39 C34 119.8(4) . . ?
C38 C39 H39 120.1 . . ?
C34 C39 H39 120.1 . . ?
C45 C40 C41 119.9(3) . . ?
C45 C40 P2 120.6(3) . . ?
C41 C40 P2 119.4(3) . . ?
C42 C41 C40 119.8(4) . . ?
C42 C41 H41 120.1 . . ?
C40 C41 H41 120.1 . . ?
C41 C42 C43 120.1(4) . . ?
C41 C42 H42 120.0 . . ?
C43 C42 H42 120.0 . . ?
C44 C43 C42 120.3(4) . . ?
C44 C43 H43 119.9 . . ?
C42 C43 H43 119.9 . . ?
C43 C44 C45 120.0(4) . . ?
C43 C44 H44 120.0 . . ?
C45 C44 H44 120.0 . . ?
C40 C45 C44 119.9(4) . . ?
C40 C45 H45 120.0 . . ?
C44 C45 H45 120.0 . . ?
C47 C46 Pd 71.5(3) . . ?
C47 C46 H46A 120.0 . . ?
Pd C46 H46A 68.7 . . ?
C47 C46 H46B 120.0 . . ?
Pd C46 H46B 132.9 . . ?
H46A C46 H46B 120.0 . . ?
C46 C47 C48 128.2(6) . . ?
C46 C47 Pd 73.5(3) . . ?
C48 C47 Pd 72.4(3) . . ?
C46 C47 H47A 115.9 . . ?
C48 C47 H47A 115.9 . . ?
Pd C47 H47A 132.2 . . ?
C47 C48 Pd 70.6(3) . . ?
C47 C48 H48A 120.0 . . ?
Pd C48 H48A 69.6 . . ?
C47 C48 H48B 120.0 . . ?
Pd C48 H48B 132.9 . . ?
H48A C48 H48B 120.0 . . ?
Pd C47A H47B 136.4 . . ?
F3 B F2 111.3(4) . . ?
F3 B F1 112.0(4) . . ?
F2 B F1 107.5(4) . . ?
F3 B F4 110.2(4) . . ?
F2 B F4 107.2(4) . . ?
F1 B F4 108.4(4) . . ?
Cl1 C49 Cl2 111.4(2) . . ?
Cl1 C49 H49A 109.3 . . ?
Cl2 C49 H49A 109.3 . . ?
Cl1 C49 H49B 109.3 . . ?
Cl2 C49 H49B 109.3 . . ?
H49A C49 H49B 108.0 . . ?
Cl4 C50 Cl3 110.6(3) . . ?
Cl4 C50 H50A 109.5 . . ?
Cl3 C50 H50A 109.5 . . ?
Cl4 C50 H50B 109.5 . . ?
Cl3 C50 H50B 109.5 . . ?
H50A C50 H50B 108.1 . . ?

loop_
_geom_bond_atom_site_label_1
_geom_bond_atom_site_label_2
_geom_bond_distance
_geom_bond_site_symmetry_2
_geom_bond_publ_flag
Pd C47 2.162(6) . ?
Pd C48 2.185(4) . ?
Pd C46 2.186(4) . ?
Pd C47A 2.189(8) . ?
Pd P2 2.2884(9) . ?
Pd P1 2.2908(9) . ?
P1 O1 1.623(2) . ?
P1 C7 1.809(4) . ?
P1 C1 1.811(4) . ?
P2 O2 1.628(3) . ?
P2 C40 1.806(4) . ?
P2 C34 1.814(4) . ?
O1 C13 1.404(4) . ?
O2 C33 1.393(4) . ?
C1 C6 1.395(5) . ?
C1 C2 1.401(5) . ?
C2 C3 1.387(5) . ?
C2 H2 0.9500 . ?
C3 C4 1.394(6) . ?
C3 H3 0.9500 . ?
C4 C5 1.392(6) . ?
C4 H4 0.9500 . ?
C5 C6 1.383(5) . ?
C5 H5 0.9500 . ?
C6 H6 0.9500 . ?
C7 C12 1.394(5) . ?
C7 C8 1.402(5) . ?
C8 C9 1.388(5) . ?
C8 H8 0.9500 . ?
C9 C10 1.386(6) . ?
C9 H9 0.9500 . ?
C10 C11 1.386(6) . ?
C10 H10 0.9500 . ?
C11 C12 1.384(5) . ?
C11 H11 0.9500 . ?
C12 H12 0.9500 . ?
C13 C22 1.376(5) . ?
C13 C14 1.406(5) . ?
C14 C15 1.370(5) . ?
C14 H14 0.9500 . ?
C15 C16 1.412(5) . ?
C15 H15 0.9500 . ?
C16 C21 1.413(5) . ?
C16 C17 1.428(5) . ?
C17 C18 1.374(5) . ?
C17 H17 0.9500 . ?
C18 C19 1.398(5) . ?
C18 H18 0.9500 . ?
C19 C20 1.368(5) . ?
C19 H19 0.9500 . ?
C20 C21 1.421(5) . ?
C20 H20 0.9500 . ?
C21 C22 1.436(5) . ?
C22 C23 1.518(5) . ?
C23 C24 1.509(5) . ?
C23 H23A 0.9900 . ?
C23 H23B 0.9900 . ?
C24 C33 1.375(5) . ?
C24 C25 1.437(5) . ?
C25 C30 1.417(5) . ?
C25 C26 1.424(5) . ?
C26 C27 1.373(6) . ?
C26 H26 0.9500 . ?
C27 C28 1.410(6) . ?
C27 H27 0.9500 . ?
C28 C29 1.374(6) . ?
C28 H28 0.9500 . ?
C29 C30 1.422(5) . ?
C29 H29 0.9500 . ?
C30 C31 1.430(5) . ?
C31 C32 1.364(5) . ?
C31 H31 0.9500 . ?
C32 C33 1.416(5) . ?
C32 H32 0.9500 . ?
C34 C35 1.384(5) . ?
C34 C39 1.399(5) . ?
C35 C36 1.394(5) . ?
C35 H35 0.9500 . ?
C36 C37 1.384(6) . ?
C36 H36 0.9500 . ?
C37 C38 1.378(6) . ?
C37 H37 0.9500 . ?
C38 C39 1.389(5) . ?
C38 H38 0.9500 . ?
C39 H39 0.9500 . ?
C40 C45 1.387(5) . ?
C40 C41 1.401(5) . ?
C41 C42 1.380(6) . ?
C41 H41 0.9500 . ?
C42 C43 1.399(6) . ?
C42 H42 0.9500 . ?
C43 C44 1.372(6) . ?
C43 H43 0.9500 . ?
C44 C45 1.400(6) . ?
C44 H44 0.9500 . ?
C45 H45 0.9500 . ?
C46 C47 1.310(8) . ?
C46 H46A 0.9500 . ?
C46 H46B 0.9500 . ?
C47 C48 1.382(8) . ?
C47 H47A 0.9500 . ?
C48 H48A 0.9500 . ?
C48 H48B 0.9500 . ?
C47A H47B 0.9500 . ?
B F3 1.343(6) . ?
B F2 1.383(6) . ?
B F1 1.389(5) . ?
B F4 1.401(5) . ?
C49 Cl1 1.768(4) . ?
C49 Cl2 1.768(5) . ?
C49 H49A 0.9900 . ?
C49 H49B 0.9900 . ?
C50 Cl4 1.753(5) . ?
C50 Cl3 1.760(5) . ?
C50 H50A 0.9900 . ?
C50 H50B 0.9900 . ?
